data_4076548
loop_
_publ_author_name
'Voss, Tanja'
'Mahdi, Tayseer'
'Otten, Edwin'
'Fr\"ohlich, Roland'
'Kehr, Gerald'
'Stephan, Douglas W.'
'Erker, Gerhard'

_publ_section_title
;
 Frustrated Lewis Pair Behavior of Intermolecular Amine/B(C6F5)3Pairs
;
_journal_issue 6
_journal_name_full Organometallics
_journal_page_first 2367
_journal_paper_doi 10.1021/om300017u
_journal_volume 31
_journal_year 2012
_chemical_formula_sum 'C26 H13 B F15 N'
_chemical_formula_weight 635.18
_chemical_name_systematic
; 
 ? 
;
_space_group_IT_number 14
_symmetry_cell_setting monoclinic
_symmetry_space_group_name_Hall '-P 2yn'
_symmetry_space_group_name_H-M 'P 1 21/n 1'
_atom_sites_solution_hydrogens 'at N1 and B1 from difmap, others geom'
_atom_sites_solution_primary direct
_atom_sites_solution_secondary difmap
_audit_creation_method SHELXL-97
_cell_angle_alpha 90.00
_cell_angle_beta 94.644(4)
_cell_angle_gamma 90.00
_cell_formula_units_Z 4
_cell_length_a 9.9101(4)
_cell_length_b 16.3709(14)
_cell_length_c 15.6368(10)
_cell_measurement_reflns_used 3837
_cell_measurement_temperature 223(2)
_cell_measurement_theta_max 68.25
_cell_measurement_theta_min 0.88
_cell_volume 2528.5(3)
_computing_cell_refinement 'Collect (Nonius B.V., 1998)'
_computing_data_collection 'Collect (Nonius B.V., 1998)'
_computing_data_reduction 'Denzo-SMN (Otwinowski & Minor, 1997)'
_computing_molecular_graphics 'XP (BrukerAXS, 2000)'
_computing_publication_material 'SHELXL-97 (Sheldrick, 1997)'
_computing_structure_refinement 'SHELXL-97 (Sheldrick, 1997)'
_computing_structure_solution 'SHELXS-97 (Sheldrick, 1990)'
_diffrn_ambient_temperature 223(2)
_diffrn_measured_fraction_theta_full 0.948
_diffrn_measured_fraction_theta_max 0.948
_diffrn_measurement_device_type 'Nonius KappaCCD APEXII'
_diffrn_measurement_method '\w and \f scans'
_diffrn_radiation_monochromator graphite
_diffrn_radiation_source 'fine-focus sealed tube'
_diffrn_radiation_type CuK\a
_diffrn_radiation_wavelength 1.54178
_diffrn_reflns_av_R_equivalents 0.058
_diffrn_reflns_av_sigmaI/netI 0.0348
_diffrn_reflns_limit_h_max 11
_diffrn_reflns_limit_h_min -11
_diffrn_reflns_limit_k_max 19
_diffrn_reflns_limit_k_min -18
_diffrn_reflns_limit_l_max 18
_diffrn_reflns_limit_l_min -18
_diffrn_reflns_number 16926
_diffrn_reflns_theta_full 67.27
_diffrn_reflns_theta_max 67.27
_diffrn_reflns_theta_min 5.10
_exptl_absorpt_coefficient_mu 1.587
_exptl_absorpt_correction_T_max 0.8970
_exptl_absorpt_correction_T_min 0.6066
_exptl_absorpt_correction_type multi-scan
_exptl_absorpt_process_details 'Denzo (Otwinowski, Borek, Majewski & Minor, 2003)'
_exptl_crystal_colour colorless
_exptl_crystal_density_diffrn 1.669
_exptl_crystal_density_method 'not measured'
_exptl_crystal_description needle
_exptl_crystal_F_000 1264
_exptl_crystal_size_max 0.35
_exptl_crystal_size_mid 0.10
_exptl_crystal_size_min 0.07
_refine_diff_density_max 0.286
_refine_diff_density_min -0.214
_refine_diff_density_rms 0.040
_refine_ls_extinction_method none
_refine_ls_goodness_of_fit_ref 1.015
_refine_ls_hydrogen_treatment mixed
_refine_ls_matrix_type full
_refine_ls_number_parameters 396
_refine_ls_number_reflns 4294
_refine_ls_number_restraints 0
_refine_ls_restrained_S_all 1.015
_refine_ls_R_factor_all 0.0732
_refine_ls_R_factor_gt 0.0491
_refine_ls_shift/su_max 0.000
_refine_ls_shift/su_mean 0.000
_refine_ls_structure_factor_coef Fsqd
_refine_ls_weighting_details 'calc w=1/[\s^2^(Fo^2^)+(0.0400P)^2^+1.8663P] where P=(Fo^2^+2Fc^2^)/3'
_refine_ls_weighting_scheme calc
_refine_ls_wR_factor_gt 0.1102
_refine_ls_wR_factor_ref 0.1276
_reflns_number_gt 3080
_reflns_number_total 4294
_reflns_threshold_expression >2sigma(I)
_cod_data_source_file om300017u_si_003.cif
_cod_data_source_block erk5670
_cod_original_sg_symbol_H-M P21/n
_cod_database_code 4076548

loop_
_symmetry_equiv_pos_as_xyz
'x, y, z'
'-x+1/2, y+1/2, -z+1/2'
'-x, -y, -z'
'x-1/2, -y-1/2, z-1/2'

loop_
_atom_site_label
_atom_site_type_symbol
_atom_site_fract_x
_atom_site_fract_y
_atom_site_fract_z
_atom_site_U_iso_or_equiv
_atom_site_adp_type
_atom_site_occupancy
_atom_site_symmetry_multiplicity
_atom_site_calc_flag
_atom_site_refinement_flags
N1 N 0.0282(3) 0.40817(17) 0.26744(16) 0.0659(7) Uani 1 1 d .
H1A H 0.115(3) 0.396(2) 0.271(2) 0.079 Uiso 1 1 d .
C2 C -0.0460(4) 0.3369(2) 0.2997(3) 0.0962(12) Uani 1 1 d .
H2A H -0.0139 0.3262 0.3589 0.144 Uiso 1 1 calc R
H2B H -0.0301 0.2893 0.2650 0.144 Uiso 1 1 calc R
H2C H -0.1421 0.3488 0.2963 0.144 Uiso 1 1 calc R
C3 C -0.0051(4) 0.4219(3) 0.1734(2) 0.0922(12) Uani 1 1 d .
H3A H -0.1018 0.4306 0.1623 0.138 Uiso 1 1 calc R
H3B H 0.0216 0.3745 0.1417 0.138 Uiso 1 1 calc R
H3C H 0.0432 0.4696 0.1553 0.138 Uiso 1 1 calc R
C11 C 0.0136(3) 0.48139(18) 0.32120(17) 0.0577(7) Uani 1 1 d .
C12 C -0.1024(3) 0.5278(2) 0.3107(2) 0.0700(8) Uani 1 1 d .
H12 H -0.1722 0.5141 0.2688 0.084 Uiso 1 1 calc R
C13 C -0.1140(4) 0.5951(2) 0.3628(2) 0.0808(10) Uani 1 1 d .
H13 H -0.1921 0.6278 0.3561 0.097 Uiso 1 1 calc R
C14 C -0.0127(4) 0.6146(2) 0.4243(2) 0.0820(10) Uani 1 1 d .
H14 H -0.0218 0.6606 0.4594 0.098 Uiso 1 1 calc R
C15 C 0.1015(4) 0.5676(2) 0.4350(2) 0.0785(10) Uani 1 1 d .
H15 H 0.1704 0.5813 0.4774 0.094 Uiso 1 1 calc R
C16 C 0.1159(3) 0.4997(2) 0.38338(18) 0.0660(8) Uani 1 1 d .
H16 H 0.1938 0.4669 0.3906 0.079 Uiso 1 1 calc R
B1 B -0.1002(4) 0.1214(2) 0.7500(2) 0.0579(8) Uani 1 1 d .
H1 H -0.228(3) 0.1292(17) 0.7393(18) 0.069 Uiso 1 1 d .
C21 C -0.0508(3) 0.20000(19) 0.80838(18) 0.0617(8) Uani 1 1 d .
C22 C 0.0615(4) 0.2479(2) 0.7995(2) 0.0752(9) Uani 1 1 d .
F22 F 0.1478(2) 0.22694(14) 0.73936(14) 0.0960(7) Uani 1 1 d .
C23 C 0.0973(5) 0.3159(2) 0.8492(3) 0.0950(13) Uani 1 1 d .
F23 F 0.2101(3) 0.35830(16) 0.83488(17) 0.1362(11) Uani 1 1 d .
C24 C 0.0177(6) 0.3373(2) 0.9130(3) 0.1037(15) Uani 1 1 d .
F24 F 0.0530(4) 0.40253(14) 0.96271(17) 0.1520(13) Uani 1 1 d .
C25 C -0.0936(5) 0.2928(2) 0.9264(2) 0.0878(11) Uani 1 1 d .
F25 F -0.1698(3) 0.31268(16) 0.99040(14) 0.1267(10) Uani 1 1 d .
C26 C -0.1256(4) 0.2270(2) 0.8740(2) 0.0697(9) Uani 1 1 d .
F26 F -0.2397(2) 0.18577(13) 0.89059(11) 0.0847(6) Uani 1 1 d .
C31 C -0.0531(3) 0.12602(17) 0.65237(17) 0.0554(7) Uani 1 1 d .
C32 C 0.0497(3) 0.08215(19) 0.61989(19) 0.0621(8) Uani 1 1 d .
F32 F 0.12910(18) 0.03242(12) 0.67255(12) 0.0833(6) Uani 1 1 d .
C33 C 0.0833(3) 0.08625(19) 0.5361(2) 0.0654(8) Uani 1 1 d .
F33 F 0.1848(2) 0.04019(12) 0.50967(13) 0.0909(6) Uani 1 1 d .
C34 C 0.0118(3) 0.1376(2) 0.48022(18) 0.0672(8) Uani 1 1 d .
F34 F 0.0433(2) 0.14443(13) 0.39858(11) 0.0938(6) Uani 1 1 d .
C35 C -0.0906(3) 0.18337(19) 0.50905(18) 0.0631(8) Uani 1 1 d .
F35 F -0.1578(2) 0.23732(12) 0.45576(11) 0.0835(6) Uani 1 1 d .
C36 C -0.1217(3) 0.17577(18) 0.59244(18) 0.0577(7) Uani 1 1 d .
F36 F -0.22540(18) 0.22254(12) 0.61525(11) 0.0787(5) Uani 1 1 d .
C41 C -0.0629(3) 0.03384(18) 0.79521(16) 0.0545(7) Uani 1 1 d .
C42 C 0.0263(3) 0.01845(18) 0.86598(18) 0.0588(7) Uani 1 1 d .
F42 F 0.09992(19) 0.08070(11) 0.90396(11) 0.0787(5) Uani 1 1 d .
C43 C 0.0484(3) -0.0573(2) 0.90278(18) 0.0637(8) Uani 1 1 d .
F43 F 0.1350(2) -0.06683(12) 0.97288(11) 0.0835(6) Uani 1 1 d .
C44 C -0.0179(3) -0.12410(19) 0.86637(19) 0.0645(8) Uani 1 1 d .
F44 F 0.0059(2) -0.19879(12) 0.89988(12) 0.0905(6) Uani 1 1 d .
C45 C -0.1068(3) -0.11365(19) 0.79535(18) 0.0619(8) Uani 1 1 d .
F45 F -0.1714(2) -0.17848(11) 0.75918(11) 0.0849(6) Uani 1 1 d .
C46 C -0.1269(3) -0.03658(18) 0.76326(17) 0.0564(7) Uani 1 1 d .
F46 F -0.21963(17) -0.02955(11) 0.69435(10) 0.0714(5) Uani 1 1 d .

loop_
_atom_site_aniso_label
_atom_site_aniso_U_11
_atom_site_aniso_U_22
_atom_site_aniso_U_33
_atom_site_aniso_U_23
_atom_site_aniso_U_13
_atom_site_aniso_U_12
N1 0.0593(15) 0.0741(18) 0.0637(15) -0.0035(13) 0.0005(13) 0.0012(14)
C2 0.103(3) 0.067(2) 0.121(3) -0.002(2) 0.026(2) -0.017(2)
C3 0.092(3) 0.121(3) 0.061(2) -0.012(2) -0.0073(18) 0.008(2)
C11 0.0603(17) 0.0615(19) 0.0519(15) 0.0042(13) 0.0078(13) -0.0046(15)
C12 0.066(2) 0.075(2) 0.0681(19) 0.0050(16) -0.0010(15) 0.0031(17)
C13 0.082(2) 0.073(2) 0.088(2) 0.0073(19) 0.012(2) 0.0115(19)
C14 0.099(3) 0.071(2) 0.077(2) -0.0041(18) 0.018(2) -0.009(2)
C15 0.081(2) 0.091(3) 0.064(2) -0.0071(18) 0.0047(17) -0.021(2)
C16 0.0591(18) 0.081(2) 0.0576(17) 0.0050(16) 0.0021(14) -0.0037(16)
B1 0.061(2) 0.061(2) 0.0516(18) -0.0001(15) 0.0055(15) -0.0006(17)
C21 0.0701(19) 0.0568(18) 0.0566(17) 0.0048(14) -0.0034(14) 0.0047(16)
C22 0.078(2) 0.073(2) 0.072(2) 0.0160(17) -0.0093(18) -0.0053(19)
F22 0.0767(13) 0.1086(17) 0.1015(15) 0.0176(13) -0.0002(11) -0.0237(12)
C23 0.114(3) 0.069(2) 0.094(3) 0.024(2) -0.047(3) -0.027(2)
F23 0.155(2) 0.1068(18) 0.134(2) 0.0461(15) -0.0665(17) -0.0668(18)
C24 0.165(5) 0.055(2) 0.082(3) -0.001(2) -0.047(3) 0.003(3)
F24 0.252(3) 0.0694(15) 0.1200(19) -0.0176(14) -0.075(2) -0.0072(18)
C25 0.126(3) 0.070(2) 0.062(2) -0.0075(18) -0.018(2) 0.029(2)
F25 0.178(2) 0.119(2) 0.0795(14) -0.0344(13) -0.0118(15) 0.0582(18)
C26 0.083(2) 0.063(2) 0.0614(18) -0.0006(15) -0.0065(17) 0.0108(18)
F26 0.0947(14) 0.0950(15) 0.0661(11) -0.0077(10) 0.0159(10) 0.0138(12)
C31 0.0571(16) 0.0549(17) 0.0545(15) 0.0020(13) 0.0061(13) -0.0023(14)
C32 0.0595(17) 0.0626(19) 0.0649(18) 0.0126(15) 0.0085(14) 0.0031(15)
F32 0.0716(11) 0.0924(14) 0.0881(12) 0.0309(11) 0.0208(9) 0.0238(10)
C33 0.0668(19) 0.0597(19) 0.073(2) -0.0023(15) 0.0257(16) 0.0012(16)
F33 0.0925(13) 0.0818(14) 0.1048(15) 0.0053(11) 0.0476(12) 0.0134(11)
C34 0.086(2) 0.068(2) 0.0488(16) 0.0007(14) 0.0174(15) -0.0055(18)
F34 0.1259(16) 0.1015(15) 0.0575(10) 0.0016(10) 0.0300(11) 0.0006(13)
C35 0.076(2) 0.0614(19) 0.0504(16) 0.0061(14) -0.0014(14) 0.0009(16)
F35 0.1013(14) 0.0875(14) 0.0594(10) 0.0125(9) -0.0083(9) 0.0082(11)
C36 0.0608(17) 0.0571(18) 0.0554(16) -0.0034(13) 0.0064(13) 0.0068(15)
F36 0.0842(12) 0.0844(13) 0.0679(10) 0.0041(9) 0.0080(9) 0.0276(11)
C41 0.0587(16) 0.0603(18) 0.0454(14) -0.0005(12) 0.0093(12) -0.0044(14)
C42 0.0675(18) 0.0544(18) 0.0542(16) -0.0043(13) 0.0029(14) -0.0076(15)
F42 0.0886(13) 0.0670(12) 0.0763(11) 0.0001(9) -0.0182(9) -0.0075(10)
C43 0.073(2) 0.069(2) 0.0484(15) 0.0058(14) 0.0020(14) 0.0017(17)
F43 0.0988(14) 0.0873(14) 0.0616(10) 0.0111(9) -0.0117(9) 0.0047(11)
C44 0.084(2) 0.0540(18) 0.0567(17) 0.0092(14) 0.0145(15) -0.0027(16)
F44 0.1254(17) 0.0653(12) 0.0799(12) 0.0187(10) 0.0031(11) -0.0036(11)
C45 0.077(2) 0.0586(19) 0.0509(16) -0.0023(14) 0.0132(14) -0.0142(16)
F45 0.1169(15) 0.0655(12) 0.0722(11) -0.0028(9) 0.0063(10) -0.0271(11)
C46 0.0640(17) 0.0620(18) 0.0439(14) 0.0008(13) 0.0080(13) -0.0043(15)
F46 0.0813(11) 0.0742(12) 0.0571(9) -0.0023(8) -0.0045(8) -0.0085(9)

loop_
_atom_type_symbol
_atom_type_description
_atom_type_scat_dispersion_real
_atom_type_scat_dispersion_imag
_atom_type_scat_source
C C 0.0181 0.0091 'International Tables Vol C Tables 4.2.6.8 and 6.1.1.4'
H H 0.0000 0.0000 'International Tables Vol C Tables 4.2.6.8 and 6.1.1.4'
B B 0.0090 0.0039 'International Tables Vol C Tables 4.2.6.8 and 6.1.1.4'
N N 0.0311 0.0180 'International Tables Vol C Tables 4.2.6.8 and 6.1.1.4'
F F 0.0727 0.0534 'International Tables Vol C Tables 4.2.6.8 and 6.1.1.4'

loop_
_geom_angle_atom_site_label_1
_geom_angle_atom_site_label_2
_geom_angle_atom_site_label_3
_geom_angle
C11 N1 C2 111.7(2)
C11 N1 C3 114.4(3)
C2 N1 C3 112.0(3)
C11 N1 H1A 107(2)
C2 N1 H1A 108(2)
C3 N1 H1A 104(2)
N1 C2 H2A 109.5
N1 C2 H2B 109.5
H2A C2 H2B 109.5
N1 C2 H2C 109.5
H2A C2 H2C 109.5
H2B C2 H2C 109.5
N1 C3 H3A 109.5
N1 C3 H3B 109.5
H3A C3 H3B 109.5
N1 C3 H3C 109.5
H3A C3 H3C 109.5
H3B C3 H3C 109.5
C12 C11 C16 121.5(3)
C12 C11 N1 119.9(3)
C16 C11 N1 118.5(3)
C11 C12 C13 118.6(3)
C11 C12 H12 120.7
C13 C12 H12 120.7
C14 C13 C12 120.6(3)
C14 C13 H13 119.7
C12 C13 H13 119.7
C15 C14 C13 120.4(4)
C15 C14 H14 119.8
C13 C14 H14 119.8
C14 C15 C16 120.2(3)
C14 C15 H15 119.9
C16 C15 H15 119.9
C11 C16 C15 118.7(3)
C11 C16 H16 120.7
C15 C16 H16 120.7
C41 B1 C21 113.9(2)
C41 B1 C31 112.0(2)
C21 B1 C31 113.0(3)
C41 B1 H1 109.6(13)
C21 B1 H1 104.2(13)
C31 B1 H1 103.2(13)
C22 C21 C26 112.2(3)
C22 C21 B1 126.9(3)
C26 C21 B1 120.8(3)
F22 C22 C21 118.9(3)
F22 C22 C23 116.2(4)
C21 C22 C23 124.9(4)
F23 C23 C24 121.6(4)
F23 C23 C22 119.8(5)
C24 C23 C22 118.5(4)
F24 C24 C25 120.9(5)
F24 C24 C23 119.0(5)
C25 C24 C23 120.1(4)
F25 C25 C24 120.1(4)
F25 C25 C26 121.2(4)
C24 C25 C26 118.7(4)
F26 C26 C25 115.5(3)
F26 C26 C21 119.1(3)
C25 C26 C21 125.4(4)
C32 C31 C36 113.4(3)
C32 C31 B1 126.6(3)
C36 C31 B1 120.0(3)
F32 C32 C31 119.8(3)
F32 C32 C33 115.6(3)
C31 C32 C33 124.6(3)
F33 C33 C34 120.5(3)
F33 C33 C32 120.5(3)
C34 C33 C32 119.0(3)
F34 C34 C35 120.2(3)
F34 C34 C33 120.7(3)
C35 C34 C33 119.1(3)
F35 C35 C34 119.7(3)
F35 C35 C36 120.6(3)
C34 C35 C36 119.6(3)
F36 C36 C35 115.7(3)
F36 C36 C31 119.9(2)
C35 C36 C31 124.3(3)
C42 C41 C46 112.4(3)
C42 C41 B1 128.1(3)
C46 C41 B1 119.6(2)
F42 C42 C43 115.5(3)
F42 C42 C41 119.9(3)
C43 C42 C41 124.6(3)
F43 C43 C44 119.8(3)
F43 C43 C42 120.9(3)
C44 C43 C42 119.2(3)
F44 C44 C45 120.7(3)
F44 C44 C43 119.9(3)
C45 C44 C43 119.4(3)
F45 C45 C46 121.7(3)
F45 C45 C44 119.8(3)
C46 C45 C44 118.5(3)
F46 C46 C45 115.9(3)
F46 C46 C41 118.2(3)
C45 C46 C41 125.8(3)

loop_
_geom_bond_atom_site_label_1
_geom_bond_atom_site_label_2
_geom_bond_distance
N1 C11 1.478(4)
N1 C2 1.488(4)
N1 C3 1.498(4)
N1 H1A 0.89(3)
C2 H2A 0.9700
C2 H2B 0.9700
C2 H2C 0.9700
C3 H3A 0.9700
C3 H3B 0.9700
C3 H3C 0.9700
C11 C12 1.377(4)
C11 C16 1.379(4)
C12 C13 1.380(5)
C12 H12 0.9400
C13 C14 1.371(5)
C13 H13 0.9400
C14 C15 1.367(5)
C14 H14 0.9400
C15 C16 1.388(5)
C15 H15 0.9400
C16 H16 0.9400
B1 C41 1.627(4)
B1 C21 1.630(5)
B1 C31 1.634(4)
B1 H1 1.27(3)
C21 C22 1.377(5)
C21 C26 1.386(4)
C22 F22 1.364(4)
C22 C23 1.388(5)
C23 F23 1.349(5)
C23 C24 1.367(7)
C24 F24 1.350(4)
C24 C25 1.352(6)
C25 F25 1.341(5)
C25 C26 1.376(5)
C26 F26 1.360(4)
C31 C32 1.377(4)
C31 C36 1.379(4)
C32 F32 1.362(3)
C32 C33 1.379(4)
C33 F33 1.349(3)
C33 C34 1.368(4)
C34 F34 1.343(3)
C34 C35 1.367(4)
C35 F35 1.352(3)
C35 C36 1.370(4)
C36 F36 1.352(3)
C41 C42 1.383(4)
C41 C46 1.389(4)
C42 F42 1.361(3)
C42 C43 1.377(4)
C43 F43 1.345(3)
C43 C44 1.375(4)
C44 F44 1.344(3)
C44 C45 1.371(4)
C45 F45 1.341(3)
C45 C46 1.366(4)
C46 F46 1.363(3)

loop_
_geom_torsion_atom_site_label_1
_geom_torsion_atom_site_label_2
_geom_torsion_atom_site_label_3
_geom_torsion_atom_site_label_4
_geom_torsion
C2 N1 C11 C12 -79.9(4)
C3 N1 C11 C12 48.7(4)
C2 N1 C11 C16 97.7(3)
C3 N1 C11 C16 -133.7(3)
C16 C11 C12 C13 1.3(5)
N1 C11 C12 C13 178.9(3)
C11 C12 C13 C14 -0.7(5)
C12 C13 C14 C15 -0.1(5)
C13 C14 C15 C16 0.1(5)
C12 C11 C16 C15 -1.3(4)
N1 C11 C16 C15 -178.9(3)
C14 C15 C16 C11 0.5(5)
C41 B1 C21 C22 101.4(3)
C31 B1 C21 C22 -27.8(4)
C41 B1 C21 C26 -80.4(3)
C31 B1 C21 C26 150.4(3)
C26 C21 C22 F22 177.6(3)
B1 C21 C22 F22 -4.1(5)
C26 C21 C22 C23 -0.4(5)
B1 C21 C22 C23 177.9(3)
F22 C22 C23 F23 1.8(5)
C21 C22 C23 F23 179.8(3)
F22 C22 C23 C24 -177.0(3)
C21 C22 C23 C24 1.1(5)
F23 C23 C24 F24 0.1(6)
C22 C23 C24 F24 178.8(3)
F23 C23 C24 C25 -179.1(3)
C22 C23 C24 C25 -0.3(6)
F24 C24 C25 F25 -0.8(5)
C23 C24 C25 F25 178.4(3)
F24 C24 C25 C26 179.9(3)
C23 C24 C25 C26 -1.0(6)
F25 C25 C26 F26 1.4(5)
C24 C25 C26 F26 -179.2(3)
F25 C25 C26 C21 -177.6(3)
C24 C25 C26 C21 1.7(5)
C22 C21 C26 F26 180.0(3)
B1 C21 C26 F26 1.5(4)
C22 C21 C26 C25 -1.0(5)
B1 C21 C26 C25 -179.5(3)
C41 B1 C31 C32 -25.5(4)
C21 B1 C31 C32 104.7(3)
C41 B1 C31 C36 152.2(3)
C21 B1 C31 C36 -77.5(3)
C36 C31 C32 F32 177.8(3)
B1 C31 C32 F32 -4.3(5)
C36 C31 C32 C33 0.0(5)
B1 C31 C32 C33 177.9(3)
F32 C32 C33 F33 2.9(4)
C31 C32 C33 F33 -179.2(3)
F32 C32 C33 C34 -177.2(3)
C31 C32 C33 C34 0.6(5)
F33 C33 C34 F34 -1.5(5)
C32 C33 C34 F34 178.7(3)
F33 C33 C34 C35 179.9(3)
C32 C33 C34 C35 0.0(5)
F34 C34 C35 F35 -1.9(5)
C33 C34 C35 F35 176.8(3)
F34 C34 C35 C36 180.0(3)
C33 C34 C35 C36 -1.4(5)
F35 C35 C36 F36 2.6(4)
C34 C35 C36 F36 -179.2(3)
F35 C35 C36 C31 -175.9(3)
C34 C35 C36 C31 2.2(5)
C32 C31 C36 F36 -180.0(3)
B1 C31 C36 F36 2.0(4)
C32 C31 C36 C35 -1.5(4)
B1 C31 C36 C35 -179.5(3)
C21 B1 C41 C42 -14.4(4)
C31 B1 C41 C42 115.4(3)
C21 B1 C41 C46 164.0(3)
C31 B1 C41 C46 -66.2(3)
C46 C41 C42 F42 178.5(2)
B1 C41 C42 F42 -3.0(4)
C46 C41 C42 C43 -1.4(4)
B1 C41 C42 C43 177.2(3)
F42 C42 C43 F43 1.6(4)
C41 C42 C43 F43 -178.5(3)
F42 C42 C43 C44 -177.5(3)
C41 C42 C43 C44 2.3(5)
F43 C43 C44 F44 -1.3(4)
C42 C43 C44 F44 177.8(3)
F43 C43 C44 C45 179.5(3)
C42 C43 C44 C45 -1.4(5)
F44 C44 C45 F45 0.4(4)
C43 C44 C45 F45 179.6(3)
F44 C44 C45 C46 -179.5(3)
C43 C44 C45 C46 -0.3(4)
F45 C45 C46 F46 2.1(4)
C44 C45 C46 F46 -177.9(2)
F45 C45 C46 C41 -178.6(3)
C44 C45 C46 C41 1.3(5)
C42 C41 C46 F46 178.7(2)
B1 C41 C46 F46 0.1(4)
C42 C41 C46 C45 -0.5(4)
B1 C41 C46 C45 -179.2(3)
